data_7713104
loop_
_publ_author_name
'Theodosopoulou, Dimitra'
'De La Pena, Miguel Alonso'
'Abou-Derhamine, Sary'
'Douair, Iskander'
'Roisnel, Thierry'
'Cordier, Marie'
'Piola, Lorenzo'
'Fernandez, Alvaro'
'Welle, Alexandre'
'Maron, Laurent'
'Carpentier, Jean-Francois'
'Kirillov, Evgueni'

_publ_section_title
;
 C1-Symmetric {Cyclopentadienyl/Indenyl}-Metallocene Catalysts: Synthesis,
 Structure, Isospecific Polymerization of Propylene and Stereocontrol
 Mechanism
;
_journal_name_full 'Dalton Transactions'
_journal_paper_doi 10.1039/D3DT01306E
_journal_year 2023
_chemical_compound_source 'synthesis as described'
_chemical_formula_moiety 'C42 H60 Cl2 O2 Si Zr'
_chemical_formula_sum 'C42 H60 Cl2 O2 Si Zr'
_chemical_formula_weight 787.11
_space_group_crystal_system triclinic
_space_group_IT_number 2
_space_group_name_Hall '-P 1'
_space_group_name_H-M_alt 'P -1'
_atom_sites_solution_hydrogens geom
_atom_sites_solution_primary dual
_audit_update_record
;
2023-03-13 deposited with the CCDC.	2023-05-19 downloaded from the CCDC.
;
_cell_angle_alpha 97.692(3)
_cell_angle_beta 97.894(3)
_cell_angle_gamma 104.493(5)
_cell_formula_units_Z 2
_cell_length_a 9.2245(8)
_cell_length_b 9.6841(8)
_cell_length_c 24.836(2)
_cell_measurement_reflns_used 9829
_cell_measurement_temperature 296(2)
_cell_measurement_theta_max 27.5789
_cell_measurement_theta_min 2.3190
_cell_measurement_wavelength 0.710730
_cell_volume 2094.7(3)
_computing_molecular_graphics
;
   'SXGRAPH (L. Farrugia, 1999), Mercury (CSD, 2020)'
;
_computing_publication_material 'CRYSCALC (T. Roisnel, local program, 2021)'
_computing_structure_refinement 'SHELXL-2019_2 (Sheldrick, 2019)'
_computing_structure_solution 'SHELXT (Sheldrick, 2015)'
_diffrn_ambient_temperature 296(2)
_diffrn_detector '(CMOS) PHOTON 100'
_diffrn_detector_area_resol_mean 10.4167
_diffrn_measured_fraction_theta_full 0.983
_diffrn_measured_fraction_theta_max 0.981
_diffrn_measurement_device_type 'D8 VENTURE Bruker AXS'
_diffrn_measurement_method 'rotation images'
_diffrn_orient_matrix_UB_11 0.0899711
_diffrn_orient_matrix_UB_12 0.0577522
_diffrn_orient_matrix_UB_13 -0.0132063
_diffrn_orient_matrix_UB_21 -0.0600820
_diffrn_orient_matrix_UB_22 -0.0223387
_diffrn_orient_matrix_UB_23 -0.0383232
_diffrn_orient_matrix_UB_31 -0.0354952
_diffrn_orient_matrix_UB_32 0.0888447
_diffrn_orient_matrix_UB_33 0.0077904
_diffrn_radiation_monochromator 'multilayer monochromator'
_diffrn_radiation_probe x-ray
_diffrn_radiation_source 'Incoatec microfocus sealed tube'
_diffrn_radiation_type MoK\a
_diffrn_radiation_wavelength 0.71073
_diffrn_reflns_av_R_equivalents 0.0556
_diffrn_reflns_av_unetI/netI 0.0518
_diffrn_reflns_limit_h_max 11
_diffrn_reflns_limit_h_min -11
_diffrn_reflns_limit_k_max 12
_diffrn_reflns_limit_k_min -12
_diffrn_reflns_limit_l_max 32
_diffrn_reflns_limit_l_min -32
_diffrn_reflns_number 35561
_diffrn_reflns_theta_full 25.242
_diffrn_reflns_theta_max 27.519
_diffrn_reflns_theta_min 2.219
_diffrn_source_current 1.00
_diffrn_source_voltage 50.00
_exptl_absorpt_coefficient_mu 0.451
_exptl_absorpt_correction_T_max 0.960
_exptl_absorpt_correction_T_min 0.877
_exptl_absorpt_correction_type multi-scan
_exptl_absorpt_process_details
;
  [Sheldrick, G.M. (2014). SADABS Bruker AXS Inc., Madison, Wisconsin, USA]
;
_exptl_crystal_colour yellow
_exptl_crystal_density_diffrn 1.248
_exptl_crystal_description plate
_exptl_crystal_F_000 832
_exptl_crystal_size_max 0.410
_exptl_crystal_size_mid 0.270
_exptl_crystal_size_min 0.090
_refine_diff_density_max 1.247
_refine_diff_density_min -0.641
_refine_diff_density_rms 0.093
_refine_ls_extinction_method none
_refine_ls_goodness_of_fit_ref 1.003
_refine_ls_hydrogen_treatment constr
_refine_ls_matrix_type full
_refine_ls_number_parameters 449
_refine_ls_number_reflns 9442
_refine_ls_number_restraints 0
_refine_ls_restrained_S_all 1.003
_refine_ls_R_factor_all 0.0797
_refine_ls_R_factor_gt 0.0682
_refine_ls_shift/su_max 0.002
_refine_ls_shift/su_mean 0.000
_refine_ls_structure_factor_coef Fsqd
_refine_ls_weighting_details 'w=1/[\s^2^(Fo^2^)+(0.0939P)^2^+11.1024P] where P=(Fo^2^+2Fc^2^)/3'
_refine_ls_weighting_scheme calc
_refine_ls_wR_factor_gt 0.1899
_refine_ls_wR_factor_ref 0.2056
_reflns_number_gt 8450
_reflns_number_total 9442
_reflns_threshold_expression >2sigma(I)
_cod_data_source_file d3dt01306e2.cif
_cod_data_source_block 3f_Zr_DT462
_cod_database_code 7713104

loop_
_space_group_symop_operation_xyz
'x, y, z'
'-x, -y, -z'

loop_
_atom_site_label
_atom_site_type_symbol
_atom_site_fract_x
_atom_site_fract_y
_atom_site_fract_z
_atom_site_U_iso_or_equiv
_atom_site_adp_type
_atom_site_occupancy
_atom_site_site_symmetry_order
_atom_site_calc_flag
_atom_site_refinement_flags_posn
_atom_site_refinement_flags_adp
_atom_site_refinement_flags_occupancy
_atom_site_disorder_assembly
_atom_site_disorder_group
Zr2 Zr 0.53782(5) 0.29632(6) 0.14174(2) 0.02483(14) Uani 1 1 d . . . . .
Cl1 Cl 0.38197(18) 0.44775(19) 0.10801(7) 0.0446(4) Uani 1 1 d . . . . .
Cl2 Cl 0.38633(19) 0.18756(19) 0.20510(6) 0.0469(4) Uani 1 1 d . . . . .
Si1 Si 0.85917(16) 0.27625(17) 0.10119(6) 0.0300(3) Uani 1 1 d . . . . .
C1 C 0.5429(7) 0.2114(7) 0.0414(2) 0.0343(12) Uani 1 1 d . . . . .
C2 C 0.3966(7) 0.1323(7) 0.0470(3) 0.0393(14) Uani 1 1 d . . . . .
C3 C 0.4119(7) 0.0370(7) 0.0841(3) 0.0396(14) Uani 1 1 d . . . . .
C4 C 0.5704(6) 0.0576(6) 0.1030(2) 0.0327(11) Uani 1 1 d . . . . .
C5 C 0.6552(6) 0.1660(6) 0.0758(2) 0.0306(11) Uani 1 1 d . . . . .
C6 C 0.5680(8) 0.3139(9) 0.0013(3) 0.0474(16) Uani 1 1 d . . . . .
H6A H 0.525283 0.262156 -0.035546 0.071 Uiso 1 1 calc R U . . .
H6B H 0.675137 0.356143 0.003870 0.071 Uiso 1 1 calc R U . . .
H6C H 0.519529 0.389085 0.009738 0.071 Uiso 1 1 calc R U . . .
C7 C 0.2505(8) 0.1386(10) 0.0132(3) 0.058(2) Uani 1 1 d . . . . .
H7A H 0.238711 0.234565 0.020915 0.088 Uiso 1 1 calc R U . . .
H7B H 0.166224 0.070694 0.022367 0.088 Uiso 1 1 calc R U . . .
H7C H 0.253437 0.114406 -0.025365 0.088 Uiso 1 1 calc R U . . .
C8 C 0.2844(8) -0.0753(8) 0.0984(4) 0.057(2) Uani 1 1 d . . . . .
H8A H 0.218829 -0.028240 0.116010 0.086 Uiso 1 1 calc R U . . .
H8B H 0.325940 -0.129749 0.123022 0.086 Uiso 1 1 calc R U . . .
H8C H 0.227045 -0.139546 0.065298 0.086 Uiso 1 1 calc R U . . .
C9 C 0.6281(8) -0.0352(7) 0.1402(3) 0.0463(15) Uani 1 1 d . . . . .
H9A H 0.589960 -0.135237 0.123055 0.069 Uiso 1 1 calc R U . . .
H9B H 0.593754 -0.021465 0.174827 0.069 Uiso 1 1 calc R U . . .
H9C H 0.737318 -0.008011 0.146549 0.069 Uiso 1 1 calc R U . . .
C10 C 0.9897(7) 0.1665(8) 0.1224(3) 0.0460(15) Uani 1 1 d . . . . .
H10A H 1.090552 0.229111 0.135745 0.069 Uiso 1 1 calc R U . . .
H10B H 0.991127 0.096767 0.091287 0.069 Uiso 1 1 calc R U . . .
H10C H 0.954756 0.117046 0.151206 0.069 Uiso 1 1 calc R U . . .
C11 C 0.9506(8) 0.3761(9) 0.0495(3) 0.0492(16) Uani 1 1 d . . . . .
H11A H 0.908376 0.455573 0.044500 0.074 Uiso 1 1 calc R U . . .
H11B H 0.931916 0.311446 0.014863 0.074 Uiso 1 1 calc R U . . .
H11C H 1.058244 0.412335 0.062575 0.074 Uiso 1 1 calc R U . . .
C12 C 0.8169(6) 0.3947(6) 0.1595(2) 0.0285(10) Uani 1 1 d . . . . .
C13 C 0.7583(6) 0.5179(6) 0.1575(2) 0.0299(11) Uani 1 1 d . . . . .
C14 C 0.6876(6) 0.5409(6) 0.2037(2) 0.0309(11) Uani 1 1 d . . . . .
H14 H 0.636158 0.610944 0.210444 0.037 Uiso 1 1 calc R U . . .
C15 C 0.7085(6) 0.4383(6) 0.2385(2) 0.0290(11) Uani 1 1 d . . . . .
C16 C 0.7867(6) 0.3475(6) 0.2109(2) 0.0274(10) Uani 1 1 d . . . . .
C17 C 0.7717(7) 0.6178(6) 0.1157(3) 0.0396(13) Uani 1 1 d . . . . .
H17A H 0.690578 0.665035 0.115356 0.048 Uiso 1 1 calc R U . . .
H17B H 0.760280 0.561527 0.079249 0.048 Uiso 1 1 calc R U . . .
C18 C 0.9242(9) 0.7318(9) 0.1289(4) 0.067(2) Uani 1 1 d . . . . .
H18A H 0.941339 0.779623 0.166547 0.100 Uiso 1 1 calc R U . . .
H18B H 0.924037 0.801645 0.104833 0.100 Uiso 1 1 calc R U . . .
H18C H 1.003737 0.686406 0.123547 0.100 Uiso 1 1 calc R U . . .
C19 C 0.8327(6) 0.2418(6) 0.2382(2) 0.0326(11) Uani 1 1 d . . . . .
H19 H 0.888161 0.186252 0.221262 0.039 Uiso 1 1 calc R U . . .
C20 C 0.7984(7) 0.2190(7) 0.2886(2) 0.0379(13) Uani 1 1 d . . . . .
C21 C 0.8538(10) 0.1073(9) 0.3180(3) 0.0538(18) Uani 1 1 d . . . . .
C22 C 0.7170(13) -0.0153(10) 0.3233(4) 0.075(3) Uani 1 1 d . . . . .
H22A H 0.650547 0.024400 0.343279 0.113 Uiso 1 1 calc R U . . .
H22B H 0.752200 -0.083345 0.342696 0.113 Uiso 1 1 calc R U . . .
H22C H 0.662826 -0.063617 0.287130 0.113 Uiso 1 1 calc R U . . .
C23 C 0.9552(14) 0.0388(13) 0.2850(5) 0.088(3) Uani 1 1 d . . . . .
H23A H 0.898748 -0.008020 0.249006 0.132 Uiso 1 1 calc R U . . .
H23B H 0.987623 -0.031278 0.304032 0.132 Uiso 1 1 calc R U . . .
H23C H 1.042742 0.112875 0.281373 0.132 Uiso 1 1 calc R U . . .
C24 C 0.9503(13) 0.1789(13) 0.3752(4) 0.085(3) Uani 1 1 d . . . . .
H24A H 1.038874 0.250673 0.370911 0.128 Uiso 1 1 calc R U . . .
H24B H 0.980959 0.106537 0.393264 0.128 Uiso 1 1 calc R U . . .
H24C H 0.891095 0.224114 0.397037 0.128 Uiso 1 1 calc R U . . .
C25 C 0.7117(7) 0.3075(7) 0.3137(2) 0.0372(13) Uani 1 1 d . . . . .
O26 O 0.6742(7) 0.2787(6) 0.36382(19) 0.0564(13) Uani 1 1 d . . . . .
C27 C 0.5136(12) 0.2411(11) 0.3662(4) 0.074(3) Uani 1 1 d . . . . .
H27A H 0.479048 0.326940 0.368620 0.112 Uiso 1 1 calc R U . . .
H27B H 0.496917 0.197214 0.398086 0.112 Uiso 1 1 calc R U . . .
H27C H 0.458209 0.173985 0.333493 0.112 Uiso 1 1 calc R U . . .
C28 C 0.6730(7) 0.4187(7) 0.2915(2) 0.0340(12) Uani 1 1 d . . . . .
C29 C 0.6023(7) 0.5199(7) 0.3212(2) 0.0356(12) Uani 1 1 d . . . . .
C30 C 0.6741(8) 0.5947(7) 0.3739(2) 0.0391(13) Uani 1 1 d . . . . .
H30 H 0.767245 0.582219 0.388591 0.047 Uiso 1 1 calc R U . . .
C31 C 0.6121(8) 0.6872(6) 0.4053(2) 0.0384(13) Uani 1 1 d . . . . .
C32 C 0.4689(8) 0.7001(7) 0.3817(3) 0.0421(14) Uani 1 1 d . . . . .
C33 C 0.3981(8) 0.6375(7) 0.3265(3) 0.0441(15) Uani 1 1 d . . . . .
C34 C 0.4684(7) 0.5463(7) 0.2979(3) 0.0420(14) Uani 1 1 d . . . . .
H34 H 0.423774 0.501579 0.261788 0.050 Uiso 1 1 calc R U . . .
C35 C 0.7071(9) 0.7668(8) 0.4623(3) 0.0491(16) Uani 1 1 d . . . . .
C36 C 0.8769(10) 0.8014(11) 0.4600(4) 0.073(3) Uani 1 1 d . . . . .
H36A H 0.895655 0.843621 0.427910 0.109 Uiso 1 1 calc R U . . .
H36B H 0.908339 0.713779 0.458071 0.109 Uiso 1 1 calc R U . . .
H36C H 0.933497 0.868407 0.492548 0.109 Uiso 1 1 calc R U . . .
C37 C 0.6796(13) 0.6685(12) 0.5050(4) 0.083(3) Uani 1 1 d . . . . .
H37A H 0.713759 0.584269 0.495079 0.125 Uiso 1 1 calc R U . . .
H37B H 0.572894 0.639393 0.506282 0.125 Uiso 1 1 calc R U . . .
H37C H 0.734880 0.719907 0.540648 0.125 Uiso 1 1 calc R U . . .
C38 C 0.6787(15) 0.9123(12) 0.4819(5) 0.093(4) Uani 1 1 d . . . . .
H38A H 0.748403 0.959662 0.515520 0.139 Uiso 1 1 calc R U . . .
H38B H 0.576212 0.896838 0.488504 0.139 Uiso 1 1 calc R U . . .
H38C H 0.693765 0.971992 0.454173 0.139 Uiso 1 1 calc R U . . .
O39 O 0.3945(7) 0.7806(6) 0.4129(2) 0.0593(14) Uani 1 1 d . . . . .
C40 C 0.3085(13) 0.7030(14) 0.4484(5) 0.089(3) Uani 1 1 d . . . . .
H40A H 0.219389 0.735836 0.451151 0.134 Uiso 1 1 calc R U . . .
H40B H 0.369731 0.719879 0.484451 0.134 Uiso 1 1 calc R U . . .
H40C H 0.278689 0.601280 0.433589 0.134 Uiso 1 1 calc R U . . .
C41 C 0.2542(9) 0.6662(10) 0.2962(4) 0.066(2) Uani 1 1 d . . . . .
C42 C 0.2737(15) 0.8254(14) 0.2998(8) 0.126(6) Uani 1 1 d . . . . .
H42A H 0.302467 0.871982 0.337805 0.189 Uiso 1 1 calc R U . . .
H42B H 0.351599 0.864614 0.279750 0.189 Uiso 1 1 calc R U . . .
H42C H 0.179587 0.841667 0.284203 0.189 Uiso 1 1 calc R U . . .
C43 C 0.1108(12) 0.609(2) 0.3220(8) 0.146(7) Uani 1 1 d . . . . .
H43A H 0.092187 0.506723 0.320882 0.219 Uiso 1 1 calc R U . . .
H43B H 0.127547 0.657269 0.359613 0.219 Uiso 1 1 calc R U . . .
H43C H 0.024409 0.628573 0.301359 0.219 Uiso 1 1 calc R U . . .
C44 C 0.2090(16) 0.589(2) 0.2373(5) 0.134(7) Uani 1 1 d . . . . .
H44A H 0.197211 0.487368 0.236081 0.201 Uiso 1 1 calc R U . . .
H44B H 0.114487 0.603946 0.221260 0.201 Uiso 1 1 calc R U . . .
H44C H 0.286499 0.626893 0.216807 0.201 Uiso 1 1 calc R U . . .

loop_
_atom_site_aniso_label
_atom_site_aniso_U_11
_atom_site_aniso_U_22
_atom_site_aniso_U_33
_atom_site_aniso_U_23
_atom_site_aniso_U_13
_atom_site_aniso_U_12
Zr2 0.0202(2) 0.0279(2) 0.0262(2) 0.00106(19) 0.00396(18) 0.00846(17)
Cl1 0.0369(7) 0.0510(9) 0.0493(8) 0.0055(7) -0.0009(6) 0.0243(7)
Cl2 0.0424(8) 0.0522(9) 0.0382(8) 0.0042(6) 0.0138(6) -0.0031(7)
Si1 0.0227(7) 0.0381(8) 0.0324(7) 0.0071(6) 0.0080(6) 0.0119(6)
C1 0.032(3) 0.044(3) 0.028(3) -0.002(2) 0.004(2) 0.019(2)
C2 0.027(3) 0.047(3) 0.039(3) -0.012(3) 0.002(2) 0.013(2)
C3 0.028(3) 0.034(3) 0.047(3) -0.013(2) 0.007(2) 0.001(2)
C4 0.032(3) 0.023(2) 0.042(3) -0.005(2) 0.010(2) 0.009(2)
C5 0.029(3) 0.035(3) 0.028(2) -0.002(2) 0.006(2) 0.013(2)
C6 0.045(4) 0.072(5) 0.033(3) 0.011(3) 0.009(3) 0.030(3)
C7 0.032(3) 0.091(6) 0.046(4) -0.013(4) -0.004(3) 0.025(4)
C8 0.038(4) 0.040(4) 0.083(6) -0.010(4) 0.018(4) 0.000(3)
C9 0.048(4) 0.030(3) 0.063(4) 0.008(3) 0.011(3) 0.013(3)
C10 0.035(3) 0.058(4) 0.054(4) 0.010(3) 0.012(3) 0.026(3)
C11 0.040(3) 0.063(4) 0.052(4) 0.022(3) 0.020(3) 0.017(3)
C12 0.024(2) 0.027(2) 0.033(3) 0.007(2) 0.0007(19) 0.0054(19)
C13 0.024(2) 0.025(2) 0.039(3) 0.006(2) 0.003(2) 0.0048(19)
C14 0.031(3) 0.023(2) 0.036(3) -0.001(2) 0.001(2) 0.008(2)
C15 0.026(2) 0.027(2) 0.030(3) 0.001(2) -0.0009(19) 0.006(2)
C16 0.026(2) 0.027(2) 0.027(2) 0.0019(19) 0.0031(19) 0.007(2)
C17 0.039(3) 0.029(3) 0.054(4) 0.016(3) 0.007(3) 0.009(2)
C18 0.049(4) 0.051(4) 0.099(7) 0.044(5) 0.006(4) -0.001(3)
C19 0.032(3) 0.034(3) 0.034(3) 0.005(2) 0.002(2) 0.015(2)
C20 0.043(3) 0.038(3) 0.033(3) 0.007(2) 0.003(2) 0.013(3)
C21 0.068(5) 0.054(4) 0.046(4) 0.018(3) 0.004(3) 0.028(4)
C22 0.104(8) 0.053(5) 0.079(6) 0.030(4) 0.017(6) 0.030(5)
C23 0.113(9) 0.103(8) 0.088(7) 0.053(6) 0.023(6) 0.081(7)
C24 0.094(7) 0.107(8) 0.054(5) 0.025(5) -0.022(5) 0.037(6)
C25 0.048(3) 0.038(3) 0.025(3) 0.004(2) 0.003(2) 0.013(3)
O26 0.078(4) 0.069(3) 0.031(2) 0.014(2) 0.017(2) 0.027(3)
C27 0.092(7) 0.075(6) 0.066(5) 0.021(4) 0.043(5) 0.020(5)
C28 0.032(3) 0.038(3) 0.029(2) -0.002(2) 0.003(2) 0.010(2)
C29 0.037(3) 0.039(3) 0.029(3) 0.000(2) 0.005(2) 0.011(2)
C30 0.044(3) 0.041(3) 0.030(3) 0.000(2) 0.003(2) 0.012(3)
C31 0.049(3) 0.031(3) 0.029(3) -0.003(2) 0.008(2) 0.005(3)
C32 0.046(3) 0.036(3) 0.043(3) -0.002(3) 0.012(3) 0.011(3)
C33 0.038(3) 0.045(4) 0.047(4) -0.005(3) 0.004(3) 0.016(3)
C34 0.040(3) 0.046(3) 0.035(3) -0.006(3) 0.000(2) 0.015(3)
C35 0.059(4) 0.045(4) 0.034(3) -0.005(3) 0.004(3) 0.005(3)
C36 0.062(5) 0.075(6) 0.056(5) -0.016(4) -0.007(4) -0.004(4)
C37 0.093(7) 0.089(7) 0.045(4) 0.013(4) -0.004(4) -0.010(6)
C38 0.108(9) 0.073(6) 0.077(6) -0.036(5) -0.017(6) 0.032(6)
O39 0.066(3) 0.055(3) 0.062(3) -0.004(2) 0.024(3) 0.026(3)
C40 0.081(7) 0.116(9) 0.085(7) 0.009(6) 0.048(6) 0.039(7)
C41 0.042(4) 0.074(6) 0.075(6) -0.017(4) -0.007(4) 0.025(4)
C42 0.087(8) 0.096(9) 0.193(16) 0.033(10) -0.036(9) 0.048(7)
C43 0.035(5) 0.214(19) 0.164(15) 0.009(13) 0.012(7) 0.005(8)
C44 0.102(10) 0.209(17) 0.089(8) -0.033(10) -0.040(7) 0.101(11)

loop_
_atom_type_symbol
_atom_type_description
_atom_type_scat_dispersion_real
_atom_type_scat_dispersion_imag
_atom_type_scat_source
C C 0.0033 0.0016 'International Tables Vol C Tables 4.2.6.8 and 6.1.1.4'
H H 0.0000 0.0000 'International Tables Vol C Tables 4.2.6.8 and 6.1.1.4'
Cl Cl 0.1484 0.1585 'International Tables Vol C Tables 4.2.6.8 and 6.1.1.4'
O O 0.0106 0.0060 'International Tables Vol C Tables 4.2.6.8 and 6.1.1.4'
Si Si 0.0817 0.0704 'International Tables Vol C Tables 4.2.6.8 and 6.1.1.4'
Zr Zr -2.9673 0.5597 'International Tables Vol C Tables 4.2.6.8 and 6.1.1.4'

loop_
_geom_angle_atom_site_label_1
_geom_angle_atom_site_label_2
_geom_angle_atom_site_label_3
_geom_angle
_geom_angle_site_symmetry_1
_geom_angle_site_symmetry_3
_geom_angle_publ_flag
Cl2 Zr2 Cl1 99.71(7) . . ?
Cl2 Zr2 C5 125.17(15) . . ?
Cl1 Zr2 C5 118.86(14) . . ?
Cl2 Zr2 C12 126.02(13) . . ?
Cl1 Zr2 C12 118.46(13) . . ?
C5 Zr2 C12 68.60(18) . . ?
Cl2 Zr2 C4 91.23(15) . . ?
Cl1 Zr2 C4 133.46(15) . . ?
C5 Zr2 C4 33.97(19) . . ?
C12 Zr2 C4 88.64(18) . . ?
Cl2 Zr2 C13 130.88(14) . . ?
Cl1 Zr2 C13 86.28(13) . . ?
C5 Zr2 C13 91.39(19) . . ?
C12 Zr2 C13 33.49(17) . . ?
C4 Zr2 C13 119.42(18) . . ?
Cl2 Zr2 C1 131.64(15) . . ?
Cl1 Zr2 C1 86.19(14) . . ?
C5 Zr2 C1 33.56(18) . . ?
C12 Zr2 C1 89.97(19) . . ?
C4 Zr2 C1 54.7(2) . . ?
C13 Zr2 C1 97.2(2) . . ?
Cl2 Zr2 C16 92.56(13) . . ?
Cl1 Zr2 C16 133.98(13) . . ?
C5 Zr2 C16 87.31(17) . . ?
C12 Zr2 C16 33.47(17) . . ?
C4 Zr2 C16 89.92(18) . . ?
C13 Zr2 C16 53.79(17) . . ?
C1 Zr2 C16 117.39(18) . . ?
Cl2 Zr2 C14 100.07(14) . . ?
Cl1 Zr2 C14 81.18(13) . . ?
C5 Zr2 C14 121.83(19) . . ?
C12 Zr2 C14 54.84(18) . . ?
C4 Zr2 C14 141.26(18) . . ?
C13 Zr2 C14 32.26(18) . . ?
C1 Zr2 C14 128.2(2) . . ?
C16 Zr2 C14 52.94(17) . . ?
Cl2 Zr2 C3 79.64(15) . . ?
Cl1 Zr2 C3 105.52(16) . . ?
C5 Zr2 C3 54.59(19) . . ?
C12 Zr2 C3 119.92(19) . . ?
C4 Zr2 C3 32.39(19) . . ?
C13 Zr2 C3 145.73(19) . . ?
C1 Zr2 C3 52.9(2) . . ?
C16 Zr2 C3 120.33(19) . . ?
C14 Zr2 C3 173.3(2) . . ?
Cl2 Zr2 C2 101.59(16) . . ?
Cl1 Zr2 C2 80.21(15) . . ?
C5 Zr2 C2 54.21(18) . . ?
C12 Zr2 C2 120.34(18) . . ?
C4 Zr2 C2 53.3(2) . . ?
C13 Zr2 C2 127.4(2) . . ?
C1 Zr2 C2 31.7(2) . . ?
C16 Zr2 C2 140.26(18) . . ?
C14 Zr2 C2 153.5(2) . . ?
C3 Zr2 C2 31.2(2) . . ?
Cl2 Zr2 C15 79.32(13) . . ?
Cl1 Zr2 C15 107.89(13) . . ?
C5 Zr2 C15 118.47(18) . . ?
C12 Zr2 C15 54.45(17) . . ?
C4 Zr2 C15 118.60(18) . . ?
C13 Zr2 C15 52.96(18) . . ?
C1 Zr2 C15 144.38(18) . . ?
C16 Zr2 C15 31.68(17) . . ?
C14 Zr2 C15 31.54(17) . . ?
C3 Zr2 C15 142.9(2) . . ?
C2 Zr2 C15 171.67(18) . . ?
C10 Si1 C12 114.8(3) . . ?
C10 Si1 C11 104.2(3) . . ?
C12 Si1 C11 114.5(3) . . ?
C10 Si1 C5 113.7(3) . . ?
C12 Si1 C5 95.3(2) . . ?
C11 Si1 C5 114.9(3) . . ?
C2 C1 C5 108.9(6) . . ?
C2 C1 C6 122.7(6) . . ?
C5 C1 C6 128.2(6) . . ?
C2 C1 Zr2 77.8(3) . . ?
C5 C1 Zr2 70.8(3) . . ?
C6 C1 Zr2 122.3(4) . . ?
C3 C2 C1 108.8(5) . . ?
C3 C2 C7 126.4(6) . . ?
C1 C2 C7 124.4(7) . . ?
C3 C2 Zr2 74.1(3) . . ?
C1 C2 Zr2 70.4(3) . . ?
C7 C2 Zr2 127.0(4) . . ?
C2 C3 C4 108.1(5) . . ?
C2 C3 C8 126.2(6) . . ?
C4 C3 C8 125.6(7) . . ?
C2 C3 Zr2 74.8(3) . . ?
C4 C3 Zr2 69.0(3) . . ?
C8 C3 Zr2 125.2(4) . . ?
C3 C4 C5 108.4(5) . . ?
C3 C4 C9 122.1(6) . . ?
C5 C4 C9 129.2(5) . . ?
C3 C4 Zr2 78.6(3) . . ?
C5 C4 Zr2 72.0(3) . . ?
C9 C4 Zr2 120.8(4) . . ?
C1 C5 C4 105.8(5) . . ?
C1 C5 Si1 124.8(5) . . ?
C4 C5 Si1 125.3(4) . . ?
C1 C5 Zr2 75.7(3) . . ?
C4 C5 Zr2 74.0(3) . . ?
Si1 C5 Zr2 97.8(2) . . ?
C1 C6 H6A 109.5 . . ?
C1 C6 H6B 109.5 . . ?
H6A C6 H6B 109.5 . . ?
C1 C6 H6C 109.5 . . ?
H6A C6 H6C 109.5 . . ?
H6B C6 H6C 109.5 . . ?
C2 C7 H7A 109.5 . . ?
C2 C7 H7B 109.5 . . ?
H7A C7 H7B 109.5 . . ?
C2 C7 H7C 109.5 . . ?
H7A C7 H7C 109.5 . . ?
H7B C7 H7C 109.5 . . ?
C3 C8 H8A 109.5 . . ?
C3 C8 H8B 109.5 . . ?
H8A C8 H8B 109.5 . . ?
C3 C8 H8C 109.5 . . ?
H8A C8 H8C 109.5 . . ?
H8B C8 H8C 109.5 . . ?
C4 C9 H9A 109.5 . . ?
C4 C9 H9B 109.5 . . ?
H9A C9 H9B 109.5 . . ?
C4 C9 H9C 109.5 . . ?
H9A C9 H9C 109.5 . . ?
H9B C9 H9C 109.5 . . ?
Si1 C10 H10A 109.5 . . ?
Si1 C10 H10B 109.5 . . ?
H10A C10 H10B 109.5 . . ?
Si1 C10 H10C 109.5 . . ?
H10A C10 H10C 109.5 . . ?
H10B C10 H10C 109.5 . . ?
Si1 C11 H11A 109.5 . . ?
Si1 C11 H11B 109.5 . . ?
H11A C11 H11B 109.5 . . ?
Si1 C11 H11C 109.5 . . ?
H11A C11 H11C 109.5 . . ?
H11B C11 H11C 109.5 . . ?
C13 C12 C16 105.4(5) . . ?
C13 C12 Si1 128.3(4) . . ?
C16 C12 Si1 123.2(4) . . ?
C13 C12 Zr2 74.7(3) . . ?
C16 C12 Zr2 77.1(3) . . ?
Si1 C12 Zr2 98.2(2) . . ?
C14 C13 C12 109.7(5) . . ?
C14 C13 C17 122.2(5) . . ?
C12 C13 C17 128.0(5) . . ?
C14 C13 Zr2 77.1(3) . . ?
C12 C13 Zr2 71.8(3) . . ?
C17 C13 Zr2 120.2(4) . . ?
C13 C14 C15 108.6(5) . . ?
C13 C14 Zr2 70.6(3) . . ?
C15 C14 Zr2 77.5(3) . . ?
C13 C14 H14 125.7 . . ?
C15 C14 H14 125.7 . . ?
Zr2 C14 H14 118.0 . . ?
C28 C15 C14 133.0(5) . . ?
C28 C15 C16 120.3(5) . . ?
C14 C15 C16 106.6(5) . . ?
C28 C15 Zr2 125.6(4) . . ?
C14 C15 Zr2 71.0(3) . . ?
C16 C15 Zr2 70.1(3) . . ?
C19 C16 C15 118.8(5) . . ?
C19 C16 C12 131.4(5) . . ?
C15 C16 C12 109.6(5) . . ?
C19 C16 Zr2 124.2(4) . . ?
C15 C16 Zr2 78.2(3) . . ?
C12 C16 Zr2 69.4(3) . . ?
C13 C17 C18 111.4(5) . . ?
C13 C17 H17A 109.3 . . ?
C18 C17 H17A 109.3 . . ?
C13 C17 H17B 109.3 . . ?
C18 C17 H17B 109.3 . . ?
H17A C17 H17B 108.0 . . ?
C17 C18 H18A 109.5 . . ?
C17 C18 H18B 109.5 . . ?
H18A C18 H18B 109.5 . . ?
C17 C18 H18C 109.5 . . ?
H18A C18 H18C 109.5 . . ?
H18B C18 H18C 109.5 . . ?
C20 C19 C16 122.2(5) . . ?
C20 C19 H19 118.9 . . ?
C16 C19 H19 118.9 . . ?
C19 C20 C25 117.3(5) . . ?
C19 C20 C21 121.0(6) . . ?
C25 C20 C21 121.7(6) . . ?
C20 C21 C22 109.8(7) . . ?
C20 C21 C23 111.1(6) . . ?
C22 C21 C23 107.5(8) . . ?
C20 C21 C24 110.9(7) . . ?
C22 C21 C24 110.6(8) . . ?
C23 C21 C24 106.8(8) . . ?
C21 C22 H22A 109.5 . . ?
C21 C22 H22B 109.5 . . ?
H22A C22 H22B 109.5 . . ?
C21 C22 H22C 109.5 . . ?
H22A C22 H22C 109.5 . . ?
H22B C22 H22C 109.5 . . ?
C21 C23 H23A 109.5 . . ?
C21 C23 H23B 109.5 . . ?
H23A C23 H23B 109.5 . . ?
C21 C23 H23C 109.5 . . ?
H23A C23 H23C 109.5 . . ?
H23B C23 H23C 109.5 . . ?
C21 C24 H24A 109.5 . . ?
C21 C24 H24B 109.5 . . ?
H24A C24 H24B 109.5 . . ?
C21 C24 H24C 109.5 . . ?
H24A C24 H24C 109.5 . . ?
H24B C24 H24C 109.5 . . ?
C28 C25 O26 120.3(6) . . ?
C28 C25 C20 123.6(5) . . ?
O26 C25 C20 116.0(5) . . ?
C25 O26 C27 115.9(6) . . ?
O26 C27 H27A 109.5 . . ?
O26 C27 H27B 109.5 . . ?
H27A C27 H27B 109.5 . . ?
O26 C27 H27C 109.5 . . ?
H27A C27 H27C 109.5 . . ?
H27B C27 H27C 109.5 . . ?
C25 C28 C15 117.5(5) . . ?
C25 C28 C29 122.8(5) . . ?
C15 C28 C29 119.7(5) . . ?
C34 C29 C30 118.5(6) . . ?
C34 C29 C28 122.3(5) . . ?
C30 C29 C28 119.1(6) . . ?
C31 C30 C29 122.7(6) . . ?
C31 C30 H30 118.7 . . ?
C29 C30 H30 118.7 . . ?
C30 C31 C32 116.6(5) . . ?
C30 C31 C35 116.9(6) . . ?
C32 C31 C35 126.5(6) . . ?
O39 C32 C31 119.4(6) . . ?
O39 C32 C33 117.8(6) . . ?
C31 C32 C33 122.8(6) . . ?
C34 C33 C32 116.4(6) . . ?
C34 C33 C41 118.8(6) . . ?
C32 C33 C41 124.8(6) . . ?
C29 C34 C33 122.5(6) . . ?
C29 C34 H34 118.8 . . ?
C33 C34 H34 118.8 . . ?
C37 C35 C38 110.4(8) . . ?
C37 C35 C36 106.6(8) . . ?
C38 C35 C36 105.3(8) . . ?
C37 C35 C31 109.7(6) . . ?
C38 C35 C31 114.1(7) . . ?
C36 C35 C31 110.3(6) . . ?
C35 C36 H36A 109.5 . . ?
C35 C36 H36B 109.5 . . ?
H36A C36 H36B 109.5 . . ?
C35 C36 H36C 109.5 . . ?
H36A C36 H36C 109.5 . . ?
H36B C36 H36C 109.5 . . ?
C35 C37 H37A 109.5 . . ?
C35 C37 H37B 109.5 . . ?
H37A C37 H37B 109.5 . . ?
C35 C37 H37C 109.5 . . ?
H37A C37 H37C 109.5 . . ?
H37B C37 H37C 109.5 . . ?
C35 C38 H38A 109.5 . . ?
C35 C38 H38B 109.5 . . ?
H38A C38 H38B 109.5 . . ?
C35 C38 H38C 109.5 . . ?
H38A C38 H38C 109.5 . . ?
H38B C38 H38C 109.5 . . ?
C32 O39 C40 114.4(7) . . ?
O39 C40 H40A 109.5 . . ?
O39 C40 H40B 109.5 . . ?
H40A C40 H40B 109.5 . . ?
O39 C40 H40C 109.5 . . ?
H40A C40 H40C 109.5 . . ?
H40B C40 H40C 109.5 . . ?
C42 C41 C44 111.1(12) . . ?
C42 C41 C33 110.5(7) . . ?
C44 C41 C33 112.8(7) . . ?
C42 C41 C43 105.5(11) . . ?
C44 C41 C43 103.7(11) . . ?
C33 C41 C43 112.9(10) . . ?
C41 C42 H42A 109.5 . . ?
C41 C42 H42B 109.5 . . ?
H42A C42 H42B 109.5 . . ?
C41 C42 H42C 109.5 . . ?
H42A C42 H42C 109.5 . . ?
H42B C42 H42C 109.5 . . ?
C41 C43 H43A 109.5 . . ?
C41 C43 H43B 109.5 . . ?
H43A C43 H43B 109.5 . . ?
C41 C43 H43C 109.5 . . ?
H43A C43 H43C 109.5 . . ?
H43B C43 H43C 109.5 . . ?
C41 C44 H44A 109.5 . . ?
C41 C44 H44B 109.5 . . ?
H44A C44 H44B 109.5 . . ?
C41 C44 H44C 109.5 . . ?
H44A C44 H44C 109.5 . . ?
H44B C44 H44C 109.5 . . ?

loop_
_geom_bond_atom_site_label_1
_geom_bond_atom_site_label_2
_geom_bond_distance
_geom_bond_site_symmetry_2
_geom_bond_publ_flag
Zr2 Cl2 2.4186(16) . ?
Zr2 Cl1 2.4439(16) . ?
Zr2 C5 2.463(5) . ?
Zr2 C12 2.465(5) . ?
Zr2 C4 2.489(5) . ?
Zr2 C13 2.503(5) . ?
Zr2 C1 2.528(5) . ?
Zr2 C16 2.566(5) . ?
Zr2 C14 2.587(5) . ?
Zr2 C3 2.613(6) . ?
Zr2 C2 2.622(6) . ?
Zr2 C15 2.671(5) . ?
Si1 C10 1.864(7) . ?
Si1 C12 1.871(6) . ?
Si1 C11 1.875(7) . ?
Si1 C5 1.888(6) . ?
C1 C2 1.411(9) . ?
C1 C5 1.442(8) . ?
C1 C6 1.499(9) . ?
C2 C3 1.406(10) . ?
C2 C7 1.507(9) . ?
C3 C4 1.428(8) . ?
C3 C8 1.507(9) . ?
C4 C5 1.447(8) . ?
C4 C9 1.508(9) . ?
C6 H6A 0.9600 . ?
C6 H6B 0.9600 . ?
C6 H6C 0.9600 . ?
C7 H7A 0.9600 . ?
C7 H7B 0.9600 . ?
C7 H7C 0.9600 . ?
C8 H8A 0.9600 . ?
C8 H8B 0.9600 . ?
C8 H8C 0.9600 . ?
C9 H9A 0.9600 . ?
C9 H9B 0.9600 . ?
C9 H9C 0.9600 . ?
C10 H10A 0.9600 . ?
C10 H10B 0.9600 . ?
C10 H10C 0.9600 . ?
C11 H11A 0.9600 . ?
C11 H11B 0.9600 . ?
C11 H11C 0.9600 . ?
C12 C13 1.432(8) . ?
C12 C16 1.452(7) . ?
C13 C14 1.416(8) . ?
C13 C17 1.506(8) . ?
C14 C15 1.431(8) . ?
C14 H14 0.9300 . ?
C15 C28 1.426(8) . ?
C15 C16 1.433(8) . ?
C16 C19 1.419(8) . ?
C17 C18 1.518(9) . ?
C17 H17A 0.9700 . ?
C17 H17B 0.9700 . ?
C18 H18A 0.9600 . ?
C18 H18B 0.9600 . ?
C18 H18C 0.9600 . ?
C19 C20 1.365(8) . ?
C19 H19 0.9300 . ?
C20 C25 1.448(9) . ?
C20 C21 1.532(9) . ?
C21 C22 1.535(13) . ?
C21 C23 1.537(13) . ?
C21 C24 1.540(12) . ?
C22 H22A 0.9600 . ?
C22 H22B 0.9600 . ?
C22 H22C 0.9600 . ?
C23 H23A 0.9600 . ?
C23 H23B 0.9600 . ?
C23 H23C 0.9600 . ?
C24 H24A 0.9600 . ?
C24 H24B 0.9600 . ?
C24 H24C 0.9600 . ?
C25 C28 1.374(9) . ?
C25 O26 1.383(7) . ?
O26 C27 1.446(12) . ?
C27 H27A 0.9600 . ?
C27 H27B 0.9600 . ?
C27 H27C 0.9600 . ?
C28 C29 1.479(8) . ?
C29 C34 1.388(9) . ?
C29 C30 1.395(8) . ?
C30 C31 1.389(9) . ?
C30 H30 0.9300 . ?
C31 C32 1.412(10) . ?
C31 C35 1.548(8) . ?
C32 O39 1.389(8) . ?
C32 C33 1.417(9) . ?
C33 C34 1.396(9) . ?
C33 C41 1.540(10) . ?
C34 H34 0.9300 . ?
C35 C37 1.524(12) . ?
C35 C38 1.526(12) . ?
C35 C36 1.528(12) . ?
C36 H36A 0.9600 . ?
C36 H36B 0.9600 . ?
C36 H36C 0.9600 . ?
C37 H37A 0.9600 . ?
C37 H37B 0.9600 . ?
C37 H37C 0.9600 . ?
C38 H38A 0.9600 . ?
C38 H38B 0.9600 . ?
C38 H38C 0.9600 . ?
O39 C40 1.430(12) . ?
C40 H40A 0.9600 . ?
C40 H40B 0.9600 . ?
C40 H40C 0.9600 . ?
C41 C42 1.496(16) . ?
C41 C44 1.503(14) . ?
C41 C43 1.557(16) . ?
C42 H42A 0.9600 . ?
C42 H42B 0.9600 . ?
C42 H42C 0.9600 . ?
C43 H43A 0.9600 . ?
C43 H43B 0.9600 . ?
C43 H43C 0.9600 . ?
C44 H44A 0.9600 . ?
C44 H44B 0.9600 . ?
C44 H44C 0.9600 . ?

loop_
_geom_torsion_atom_site_label_1
_geom_torsion_atom_site_label_2
_geom_torsion_atom_site_label_3
_geom_torsion_atom_site_label_4
_geom_torsion
_geom_torsion_site_symmetry_1
_geom_torsion_site_symmetry_2
_geom_torsion_site_symmetry_3
_geom_torsion_site_symmetry_4
_geom_torsion_publ_flag
C5 C1 C2 C3 -0.1(7) . . . . ?
C6 C1 C2 C3 174.7(6) . . . . ?
Zr2 C1 C2 C3 -64.6(4) . . . . ?
C5 C1 C2 C7 -173.5(6) . . . . ?
C6 C1 C2 C7 1.4(9) . . . . ?
Zr2 C1 C2 C7 122.0(6) . . . . ?
C5 C1 C2 Zr2 64.5(4) . . . . ?
C6 C1 C2 Zr2 -120.7(6) . . . . ?
C1 C2 C3 C4 0.9(7) . . . . ?
C7 C2 C3 C4 174.1(6) . . . . ?
Zr2 C2 C3 C4 -61.4(4) . . . . ?
C1 C2 C3 C8 -174.9(6) . . . . ?
C7 C2 C3 C8 -1.7(10) . . . . ?
Zr2 C2 C3 C8 122.8(6) . . . . ?
C1 C2 C3 Zr2 62.3(4) . . . . ?
C7 C2 C3 Zr2 -124.5(6) . . . . ?
C2 C3 C4 C5 -1.4(6) . . . . ?
C8 C3 C4 C5 174.5(6) . . . . ?
Zr2 C3 C4 C5 -66.5(4) . . . . ?
C2 C3 C4 C9 -175.5(5) . . . . ?
C8 C3 C4 C9 0.3(9) . . . . ?
Zr2 C3 C4 C9 119.4(6) . . . . ?
C2 C3 C4 Zr2 65.1(4) . . . . ?
C8 C3 C4 Zr2 -119.0(6) . . . . ?
C2 C1 C5 C4 -0.8(6) . . . . ?
C6 C1 C5 C4 -175.2(6) . . . . ?
Zr2 C1 C5 C4 68.4(4) . . . . ?
C2 C1 C5 Si1 -158.8(4) . . . . ?
C6 C1 C5 Si1 26.8(8) . . . . ?
Zr2 C1 C5 Si1 -89.6(4) . . . . ?
C2 C1 C5 Zr2 -69.2(4) . . . . ?
C6 C1 C5 Zr2 116.4(6) . . . . ?
C3 C4 C5 C1 1.3(6) . . . . ?
C9 C4 C5 C1 174.9(6) . . . . ?
Zr2 C4 C5 C1 -69.6(4) . . . . ?
C3 C4 C5 Si1 159.2(4) . . . . ?
C9 C4 C5 Si1 -27.2(8) . . . . ?
Zr2 C4 C5 Si1 88.3(4) . . . . ?
C3 C4 C5 Zr2 70.9(4) . . . . ?
C9 C4 C5 Zr2 -115.5(6) . . . . ?
C10 Si1 C5 C1 -159.4(5) . . . . ?
C12 Si1 C5 C1 80.6(5) . . . . ?
C11 Si1 C5 C1 -39.5(6) . . . . ?
C10 Si1 C5 C4 46.8(6) . . . . ?
C12 Si1 C5 C4 -73.3(5) . . . . ?
C11 Si1 C5 C4 166.7(5) . . . . ?
C10 Si1 C5 Zr2 122.7(3) . . . . ?
C12 Si1 C5 Zr2 2.6(2) . . . . ?
C11 Si1 C5 Zr2 -117.4(3) . . . . ?
C10 Si1 C12 C13 161.2(5) . . . . ?
C11 Si1 C12 C13 40.7(6) . . . . ?
C5 Si1 C12 C13 -79.7(5) . . . . ?
C10 Si1 C12 C16 -41.9(5) . . . . ?
C11 Si1 C12 C16 -162.4(4) . . . . ?
C5 Si1 C12 C16 77.3(5) . . . . ?
C10 Si1 C12 Zr2 -121.8(3) . . . . ?
C11 Si1 C12 Zr2 117.7(3) . . . . ?
C5 Si1 C12 Zr2 -2.6(2) . . . . ?
C16 C12 C13 C14 -3.2(6) . . . . ?
Si1 C12 C13 C14 156.9(4) . . . . ?
Zr2 C12 C13 C14 68.5(4) . . . . ?
C16 C12 C13 C17 173.9(5) . . . . ?
Si1 C12 C13 C17 -26.0(8) . . . . ?
Zr2 C12 C13 C17 -114.5(6) . . . . ?
C16 C12 C13 Zr2 -71.6(3) . . . . ?
Si1 C12 C13 Zr2 88.5(4) . . . . ?
C12 C13 C14 C15 3.9(6) . . . . ?
C17 C13 C14 C15 -173.4(5) . . . . ?
Zr2 C13 C14 C15 68.9(4) . . . . ?
C12 C13 C14 Zr2 -65.0(4) . . . . ?
C17 C13 C14 Zr2 117.7(5) . . . . ?
C13 C14 C15 C28 174.3(6) . . . . ?
Zr2 C14 C15 C28 -121.4(6) . . . . ?
C13 C14 C15 C16 -2.9(6) . . . . ?
Zr2 C14 C15 C16 61.4(4) . . . . ?
C13 C14 C15 Zr2 -64.3(4) . . . . ?
C28 C15 C16 C19 -2.3(8) . . . . ?
C14 C15 C16 C19 175.3(5) . . . . ?
Zr2 C15 C16 C19 -122.7(5) . . . . ?
C28 C15 C16 C12 -176.7(5) . . . . ?
C14 C15 C16 C12 0.9(6) . . . . ?
Zr2 C15 C16 C12 62.9(3) . . . . ?
C28 C15 C16 Zr2 120.4(5) . . . . ?
C14 C15 C16 Zr2 -62.0(4) . . . . ?
C13 C12 C16 C19 -172.1(5) . . . . ?
Si1 C12 C16 C19 26.5(8) . . . . ?
Zr2 C12 C16 C19 118.0(6) . . . . ?
C13 C12 C16 C15 1.3(6) . . . . ?
Si1 C12 C16 C15 -160.1(4) . . . . ?
Zr2 C12 C16 C15 -68.6(4) . . . . ?
C13 C12 C16 Zr2 69.9(3) . . . . ?
Si1 C12 C16 Zr2 -91.5(4) . . . . ?
C14 C13 C17 C18 95.0(7) . . . . ?
C12 C13 C17 C18 -81.8(8) . . . . ?
Zr2 C13 C17 C18 -171.5(5) . . . . ?
C15 C16 C19 C20 3.3(8) . . . . ?
C12 C16 C19 C20 176.3(6) . . . . ?
Zr2 C16 C19 C20 -91.9(6) . . . . ?
C16 C19 C20 C25 0.1(9) . . . . ?
C16 C19 C20 C21 -178.1(6) . . . . ?
C19 C20 C21 C22 -115.3(8) . . . . ?
C25 C20 C21 C22 66.5(9) . . . . ?
C19 C20 C21 C23 3.5(11) . . . . ?
C25 C20 C21 C23 -174.7(8) . . . . ?
C19 C20 C21 C24 122.2(8) . . . . ?
C25 C20 C21 C24 -56.0(10) . . . . ?
C19 C20 C25 C28 -5.1(9) . . . . ?
C21 C20 C25 C28 173.2(6) . . . . ?
C19 C20 C25 O26 177.9(6) . . . . ?
C21 C20 C25 O26 -3.9(9) . . . . ?
C28 C25 O26 C27 60.4(9) . . . . ?
C20 C25 O26 C27 -122.5(7) . . . . ?
O26 C25 C28 C15 -177.1(5) . . . . ?
C20 C25 C28 C15 6.0(9) . . . . ?
O26 C25 C28 C29 5.1(9) . . . . ?
C20 C25 C28 C29 -171.8(6) . . . . ?
C14 C15 C28 C25 -179.1(6) . . . . ?
C16 C15 C28 C25 -2.2(8) . . . . ?
Zr2 C15 C28 C25 84.0(6) . . . . ?
C14 C15 C28 C29 -1.3(9) . . . . ?
C16 C15 C28 C29 175.6(5) . . . . ?
Zr2 C15 C28 C29 -98.1(6) . . . . ?
C25 C28 C29 C34 -127.2(7) . . . . ?
C15 C28 C29 C34 55.1(9) . . . . ?
C25 C28 C29 C30 54.6(9) . . . . ?
C15 C28 C29 C30 -123.2(6) . . . . ?
C34 C29 C30 C31 4.3(10) . . . . ?
C28 C29 C30 C31 -177.4(6) . . . . ?
C29 C30 C31 C32 1.4(10) . . . . ?
C29 C30 C31 C35 -178.1(6) . . . . ?
C30 C31 C32 O39 174.3(6) . . . . ?
C35 C31 C32 O39 -6.3(10) . . . . ?
C30 C31 C32 C33 -7.6(10) . . . . ?
C35 C31 C32 C33 171.9(7) . . . . ?
O39 C32 C33 C34 -174.3(6) . . . . ?
C31 C32 C33 C34 7.6(11) . . . . ?
O39 C32 C33 C41 7.4(11) . . . . ?
C31 C32 C33 C41 -170.7(8) . . . . ?
C30 C29 C34 C33 -4.3(10) . . . . ?
C28 C29 C34 C33 177.5(7) . . . . ?
C32 C33 C34 C29 -1.4(11) . . . . ?
C41 C33 C34 C29 177.0(7) . . . . ?
C30 C31 C35 C37 -83.5(9) . . . . ?
C32 C31 C35 C37 97.0(10) . . . . ?
C30 C31 C35 C38 151.9(8) . . . . ?
C32 C31 C35 C38 -27.5(11) . . . . ?
C30 C31 C35 C36 33.7(9) . . . . ?
C32 C31 C35 C36 -145.8(8) . . . . ?
C31 C32 O39 C40 -83.8(9) . . . . ?
C33 C32 O39 C40 98.0(9) . . . . ?
C34 C33 C41 C42 -125.6(11) . . . . ?
C32 C33 C41 C42 52.7(14) . . . . ?
C34 C33 C41 C44 -0.6(14) . . . . ?
C32 C33 C41 C44 177.7(11) . . . . ?
C34 C33 C41 C43 116.5(11) . . . . ?
C32 C33 C41 C43 -65.2(12) . . . . ?
